data_8101208
loop_
_publ_author_name
'Hauptmann, Ralf'
'Kondo, Mitsuru'
'Kitagawa, Susumu'

_publ_section_title
;
Crystal structure of diisonicotinatotetraaquamanganese(II), [Mn(C~5~H~4~NCOO)
~2~(H~2~O)~4~]
;
_journal_issue 1
_journal_name_full 'Zeitschrift f\"ur Kristallographie - New Crystal Structures'
_journal_page_first 171
_journal_page_last 172
_journal_volume 215
_journal_year 2000
_chemical_formula_moiety 'C12 H16 N2 Mn O8 '
_chemical_formula_structural '[Mn(C5 H4 N C O O)2(H2 O)4]'
_chemical_formula_sum 'C12 H16 Mn N2 O8'
_chemical_formula_weight 371.25
_space_group_IT_number 2
_symmetry_cell_setting triclinic
_symmetry_Int_Tables_number 2
_symmetry_space_group_name_Hall '-P 1'
_symmetry_space_group_name_H-M 'P -1'
_cell_angle_alpha 95.527(6)
_cell_angle_beta 104.386(2)
_cell_angle_gamma 112.518(2)
_cell_formula_units_Z 1
_cell_length_a 6.3973(6)
_cell_length_b 6.941(1)
_cell_length_c 9.336(1)
_cell_measurement_temperature 273.2
_cell_volume 362.33(8)
_diffrn_ambient_temperature 273.2
_exptl_crystal_density_diffrn 1.701
_refine_ls_R_factor_obs 0.0408
_cod_original_formula_sum 'C12 H16 N2 Mn O8 '
_cod_database_code 8101208

loop_
_symmetry_equiv_pos_as_xyz
x,y,z
-x,-y,-z

loop_
_atom_site_aniso_label
_atom_site_aniso_U_11
_atom_site_aniso_U_22
_atom_site_aniso_U_33
_atom_site_aniso_U_12
_atom_site_aniso_U_13
_atom_site_aniso_U_23
Mn(1) 0.0180(3) 0.0282(3) 0.0118(3) 0.0106(2) 0.0027(2) 0.0025(2)
O(1) 0.0285(8) 0.059(1) 0.0182(9) 0.0229(8) 0.0058(7) 0.0108(7)
O(2) 0.0209(7) 0.0409(10) 0.0237(10) 0.0088(7) -0.0007(7) 0.0036(7)
O(3) 0.0270(8) 0.0392(9) 0.036(1) 0.0130(7) 0.0145(7) 0.0136(7)
O(4) 0.0259(7) 0.0343(9) 0.0185(8) 0.0170(6) 0.0037(6) 0.0020(6)
N(1) 0.0212(8) 0.0287(9) 0.0132(9) 0.0102(7) 0.0022(7) 0.0028(6)
C(1) 0.0235(10) 0.0235(10) 0.017(1) 0.0123(8) 0.0022(8) 0.0024(7)
C(2) 0.0196(9) 0.0172(9) 0.015(1) 0.0084(7) 0.0023(8) 0.0026(7)
C(3) 0.0199(10) 0.027(1) 0.016(1) 0.0083(8) 0.0061(8) 0.0052(7)
C(4) 0.0181(9) 0.032(1) 0.019(1) 0.0102(8) 0.0054(8) 0.0045(8)
C(5) 0.0238(10) 0.036(1) 0.019(1) 0.0106(9) 0.0087(9) 0.0033(8)
C(6) 0.0179(9) 0.029(1) 0.024(1) 0.0079(8) 0.0068(9) 0.0017(8)

loop_
_atom_site_label
_atom_site_type_symbol
_atom_site_fract_x
_atom_site_fract_y
_atom_site_fract_z
_atom_site_U_iso_or_equiv
_atom_site_thermal_displace_type
_atom_site_occupancy
_atom_site_calc_flag
_atom_site_refinement_flags
_atom_site_disorder_assembly
_atom_site_disorder_group
Mn(1) Mn 1.0000 0.5000 1.0000 0.0196(2) Uani 1.00 d S . .
O(1) O 0.3967(3) 0.2028(3) 0.1977(2) 0.0337(5) Uani 1.00 d . . .
O(2) O 0.0731(3) 0.0792(3) 0.2711(2) 0.0316(4) Uani 1.00 d . . .
O(3) O 1.2216(3) 0.7537(3) 0.9058(2) 0.0329(5) Uani 1.00 d . . .
O(4) O 1.1642(3) 0.2886(3) 0.9556(2) 0.0258(4) Uani 1.00 d . . .
N(1) N 0.7436(3) 0.3569(3) 0.7609(2) 0.0219(4) Uani 1.00 d . . .
C(1) C 0.2938(4) 0.1631(3) 0.2964(2) 0.0213(5) Uani 1.00 d . . .
C(2) C 0.4503(3) 0.2259(3) 0.4597(2) 0.0176(5) Uani 1.00 d . . .
C(3) C 0.6954(4) 0.2900(3) 0.4961(2) 0.0215(5) Uani 1.00 d . . .
C(4) C 0.8331(4) 0.3531(4) 0.6459(2) 0.0234(5) Uani 1.00 d . . .
C(5) C 0.5061(4) 0.2898(4) 0.7252(3) 0.0266(5) Uani 1.00 d . . .
C(6) C 0.3567(4) 0.2222(4) 0.5787(3) 0.0245(5) Uani 1.00 d . . .
H(1) H 0.7645 0.2878 0.4145 0.0230 Uiso 1.00 calc . . .
H(2) H 1.0007 0.3980 0.6689 0.0258 Uiso 1.00 calc . . .
H(3) H 0.4400 0.2936 0.8063 0.0286 Uiso 1.00 calc . . .
H(4) H 0.1869 0.1711 0.5580 0.0249 Uiso 1.00 calc . . .
H(5) H 1.1701 0.7503 0.8000 0.0382 Uiso 1.00 calc . . .
H(6) H 1.3646 0.8647 0.9696 0.0382 Uiso 1.00 calc . . .
H(7) H 1.1053 0.1924 0.8595 0.0286 Uiso 1.00 calc . . .
H(8) H 1.2955 0.2889 1.0316 0.0286 Uiso 1.00 calc . . .

loop_
_geom_bond_atom_site_label_1
_geom_bond_atom_site_label_2
_geom_bond_distance
_geom_bond_site_symmetry_1
_geom_bond_site_symmetry_2
_geom_bond_publ_flag
Mn(1) O(3) 2.211(2) . . yes
Mn(1) O(3) 2.211(2) . 2_767 yes
Mn(1) O(4) 2.170(2) . . yes
Mn(1) O(4) 2.170(2) . 2_767 yes
Mn(1) N(1) 2.273(2) . . yes
Mn(1) N(1) 2.273(2) . 2_767 yes
O(1) C(1) 1.253(3) . . yes
O(2) C(1) 1.252(3) . . yes
N(1) C(4) 1.339(3) . . yes
N(1) C(5) 1.347(3) . . yes
C(1) C(2) 1.515(3) . . yes
C(2) C(3) 1.394(3) . . yes
C(2) C(6) 1.385(4) . . yes
C(3) C(4) 1.377(3) . . yes
C(5) C(6) 1.374(3) . . yes
